data_9004835
loop_
_publ_author_name
'Pautov, L. A.'
'Agakhanov, A. A.'
'Sokolova, E. V.'
'Hawthorne, F. C.'

_publ_section_title
;Maleevite, BaB2Si2O8, and pekovite, SrB2Si2O8, new mineral species from the
 Dara-i-Pioz alkaline massif, Northern Tajikistan: Description and crystal
 structure Locality: Dara-i-Pioz alkaline massif, Northern Tajikistan
;
_journal_name_full 'The Canadian Mineralogist'
_journal_page_first 107
_journal_page_last 119
_journal_paper_doi 10.2113/gscanmin.42.1.107
_journal_volume 42
_journal_year 2004
_chemical_compound_source 'Dara-i-Pioz alkaline massif, Northern Tajikistan'
_chemical_formula_sum 'B2 Ba O8 Si2'
_chemical_name_mineral Maleevite
_space_group_IT_number 62
_symmetry_space_group_name_Hall '-P 2ac 2n'
_symmetry_space_group_name_H-M 'P n m a'
_cell_angle_alpha 90
_cell_angle_beta 90
_cell_angle_gamma 90
_cell_formula_units_Z 4
_cell_length_a 8.141
_cell_length_b 8.176
_cell_length_c 9.038
_cell_volume 601.577
_database_code_amcsd 0005928
_exptl_crystal_density_diffrn 3.788
_cod_original_formula_sum 'Ba B2 Si2 O8'
_cod_database_code 9004835

loop_
_space_group_symop_operation_xyz
x,y,z
x,1/2-y,z
-x,1/2+y,-z
1/2-x,1/2+y,1/2+z
1/2+x,1/2-y,1/2-z
1/2+x,y,1/2-z
1/2-x,-y,1/2+z
-x,-y,-z

loop_
_atom_site_aniso_label
_atom_site_aniso_U_11
_atom_site_aniso_U_22
_atom_site_aniso_U_33
_atom_site_aniso_U_12
_atom_site_aniso_U_13
_atom_site_aniso_U_23
BaA 0.01426 0.01121 0.01087 0.00000 0.00045 0.00000
BT1 0.00860 0.00730 0.00640 -0.00020 0.00010 0.00040
SiT2 0.00930 0.00880 0.00690 -0.00020 -0.00010 0.00000
O1 0.01340 0.01670 0.00680 -0.00280 0.00290 -0.00050
O2 0.01320 0.01190 0.00770 -0.00320 -0.00200 -0.00020
O3 0.01190 0.01140 0.01130 0.00130 0.00210 0.00090
O4 0.01230 0.00890 0.01360 0.00000 -0.00080 0.00000
O5 0.00960 0.00830 0.01260 0.00000 -0.00180 0.00000

loop_
_atom_site_label
_atom_site_fract_x
_atom_site_fract_y
_atom_site_fract_z
_atom_site_U_iso_or_equiv
_atom_site_type_symbol
_atom_site_attached_hydrogens
BaA 0.38853 0.25000 0.08357 0.01211 Ba 0
BT1 0.27110 0.08550 0.41170 0.00740 B 0
SiT2 0.07232 0.93355 0.18988 0.00831 Si 0
O1 0.21810 0.95380 0.07000 0.01230 O 0
O2 0.14580 0.96850 0.35401 0.01100 O 0
O3 0.42930 0.06530 0.33690 0.01150 O 0
O4 0.49660 0.75000 0.31260 0.01160 O 0
O5 0.20830 0.25000 0.38070 0.01010 O 0

loop_
_cod_changelog_entry_id
_cod_changelog_entry_author
_cod_changelog_entry_date
_cod_changelog_entry_text
1
;cod-tools version 3.8.0
Id: cif_guess_AMCSD_atom_types 9581 2023-05-17 12:35:41Z saulius
;
2023-05-23T09:15:19+03:00
;Derived atom types and hydrogen counts
from atom names that follow the AMCSD naming convention
(Wat == water, O-H == hydroxyl).
;

loop_
_cod_related_entry_id
_cod_related_entry_database
_cod_related_entry_code
1 AMCSD 0005928
